data_4082046
loop_
_publ_author_name
'Ogasawara, Masamichi'
'Wu, Wei-Yi'
'Arae, Sachie'
'Nakajima, Kiyohiko'
'Takahashi, Tamotsu'

_publ_section_title
;
 Inter- versus Intraannular Ring-Closing Metathesis of
 Polyallylferrocenes: Five-Fold RCM within a Single Molecule
;
_journal_issue 21
_journal_name_full Organometallics
_journal_page_first 6593
_journal_paper_doi 10.1021/om400936b
_journal_volume 32
_journal_year 2013
_chemical_formula_moiety 'C30 H30 Fe'
_chemical_formula_sum 'C30 H30 Fe'
_chemical_formula_weight 446.39
_space_group_IT_number 2
_symmetry_cell_setting triclinic
_symmetry_Int_Tables_number 2
_symmetry_space_group_name_Hall '-P 1'
_symmetry_space_group_name_H-M 'P -1'
_atom_sites_solution_hydrogens geom
_atom_sites_solution_primary direct
_atom_sites_solution_secondary difmap
_audit_creation_method SHELXL-97
_cell_angle_alpha 108.086(14)
_cell_angle_beta 108.487(13)
_cell_angle_gamma 100.641(16)
_cell_formula_units_Z 4
_cell_length_a 11.789(4)
_cell_length_b 13.797(6)
_cell_length_c 15.242(5)
_cell_measurement_reflns_used 14018
_cell_measurement_temperature 298
_cell_measurement_theta_max 27.48
_cell_measurement_theta_min 3.01
_cell_volume 2122.0(14)
_computing_cell_refinement 'RAPID AUTO'
_computing_data_collection 'RAPID AUTO'
_computing_data_reduction 'RAPID AUTO'
_computing_molecular_graphics 'CrystalStructure 4.0 (Rigaku, 2010)'
_computing_publication_material 'CrystalStructure 4.0 (Rigaku, 2010)'
_computing_structure_refinement 'SHELXL-97 (Sheldrick, 2008)'
_computing_structure_solution 'SHELXS-97 (Sheldrick, 2008)'
_diffrn_ambient_temperature 298
_diffrn_detector_area_resol_mean 10.000
_diffrn_measured_fraction_theta_full 0.988
_diffrn_measured_fraction_theta_max 0.988
_diffrn_measurement_device_type 'Rigaku R-AXIS RAPID'
_diffrn_measurement_method \w
_diffrn_radiation_monochromator graphite
_diffrn_radiation_source 'sealed tube'
_diffrn_radiation_type MoK\a
_diffrn_radiation_wavelength 0.71075
_diffrn_reflns_av_R_equivalents 0.0565
_diffrn_reflns_av_sigmaI/netI 0.0804
_diffrn_reflns_limit_h_max 15
_diffrn_reflns_limit_h_min -15
_diffrn_reflns_limit_k_max 17
_diffrn_reflns_limit_k_min -17
_diffrn_reflns_limit_l_max 19
_diffrn_reflns_limit_l_min -18
_diffrn_reflns_number 21030
_diffrn_reflns_theta_full 27.47
_diffrn_reflns_theta_max 27.47
_diffrn_reflns_theta_min 3.01
_exptl_absorpt_coefficient_mu 0.726
_exptl_absorpt_correction_T_max 0.9646
_exptl_absorpt_correction_T_min 0.7128
_exptl_absorpt_correction_type numerical
_exptl_absorpt_process_details 'NUMABS (Rigaku, 1999)'
_exptl_crystal_colour orange
_exptl_crystal_density_diffrn 1.397
_exptl_crystal_density_method 'not measured'
_exptl_crystal_description platelet
_exptl_crystal_F_000 944
_exptl_crystal_size_max 0.50
_exptl_crystal_size_mid 0.18
_exptl_crystal_size_min 0.05
_refine_diff_density_max 1.745
_refine_diff_density_min -0.667
_refine_diff_density_rms 0.108
_refine_ls_extinction_method none
_refine_ls_goodness_of_fit_ref 1.063
_refine_ls_hydrogen_treatment mixed
_refine_ls_matrix_type full
_refine_ls_number_parameters 559
_refine_ls_number_reflns 9615
_refine_ls_number_restraints 0
_refine_ls_restrained_S_all 1.063
_refine_ls_R_factor_all 0.1054
_refine_ls_R_factor_gt 0.0710
_refine_ls_shift/su_max 0.001
_refine_ls_shift/su_mean 0.000
_refine_ls_structure_factor_coef Fsqd
_refine_ls_weighting_details 'calc w=1/[\s^2^(Fo^2^)+(0.1102P)^2^+4.9917P] where P=(Fo^2^+2Fc^2^)/3'
_refine_ls_weighting_scheme calc
_refine_ls_wR_factor_gt 0.2267
_refine_ls_wR_factor_ref 0.2473
_reflns_number_gt 6114
_reflns_number_total 9615
_reflns_threshold_expression >2sigma(I)
_cod_data_source_file om400936b_si_002.cif
_cod_data_source_block tt284
_cod_database_code 4082046

loop_
_symmetry_equiv_pos_as_xyz
'x, y, z'
'-x, -y, -z'

loop_
_atom_site_label
_atom_site_type_symbol
_atom_site_fract_x
_atom_site_fract_y
_atom_site_fract_z
_atom_site_U_iso_or_equiv
_atom_site_adp_type
_atom_site_occupancy
_atom_site_symmetry_multiplicity
_atom_site_calc_flag
_atom_site_refinement_flags
Fe1 Fe 0.41449(6) 0.04318(5) 0.24750(5) 0.02733(19) Uani 1 1 d .
Fe2 Fe 0.91423(6) 0.54311(5) 0.24392(5) 0.02761(19) Uani 1 1 d .
C1 C 0.5117(5) 0.1673(4) 0.2274(4) 0.0379(11) Uani 1 1 d .
C2 C 0.5967(5) 0.1208(4) 0.2752(4) 0.0379(11) Uani 1 1 d .
C3 C 0.5868(4) 0.1288(4) 0.3674(4) 0.0363(11) Uani 1 1 d .
C4 C 0.4963(5) 0.1821(4) 0.3779(4) 0.0351(10) Uani 1 1 d .
C5 C 0.4506(5) 0.2068(4) 0.2926(4) 0.0348(10) Uani 1 1 d .
C6 C 0.2929(5) -0.0593(4) 0.1052(4) 0.0368(11) Uani 1 1 d .
C7 C 0.3715(5) -0.1128(4) 0.1512(4) 0.0381(11) Uani 1 1 d .
C8 C 0.3544(5) -0.1107(4) 0.2400(4) 0.0369(11) Uani 1 1 d .
C9 C 0.2624(4) -0.0589(4) 0.2491(4) 0.0338(10) Uani 1 1 d .
C10 C 0.2225(4) -0.0284(4) 0.1661(4) 0.0342(10) Uani 1 1 d .
C11 C 0.4942(6) 0.1747(6) 0.1276(5) 0.0556(16) Uani 1 1 d .
H11A H 0.5257 0.1224 0.0918 0.067 Uiso 1 1 calc R
H11B H 0.5452 0.2454 0.1402 0.067 Uiso 1 1 calc R
C12 C 0.3589(7) 0.1562(6) 0.0601(5) 0.0569(16) Uani 1 1 d .
H12 H 0.3372 0.2159 0.0537 0.068 Uiso 1 1 calc R
C13 C 0.2701(6) 0.0628(6) 0.0102(4) 0.0553(16) Uani 1 1 d .
H13 H 0.1911 0.0619 -0.0292 0.066 Uiso 1 1 calc R
C14 C 0.2850(6) -0.0433(5) 0.0110(4) 0.0510(15) Uani 1 1 d .
H14A H 0.2142 -0.1007 -0.0455 0.061 Uiso 1 1 calc R
H14B H 0.3608 -0.0498 0.0006 0.061 Uiso 1 1 calc R
C15 C 0.6902(5) 0.0751(5) 0.2439(6) 0.0570(17) Uani 1 1 d .
H15A H 0.6467 0.0171 0.1776 0.068 Uiso 1 1 calc R
H15B H 0.7499 0.1303 0.2397 0.068 Uiso 1 1 calc R
C16 C 0.7594(6) 0.0336(6) 0.3172(7) 0.075(2) Uani 1 1 d .
H16 H 0.8147 -0.0013 0.3007 0.090 Uiso 1 1 calc R
C17 C 0.7501(7) 0.0415(6) 0.4028(7) 0.076(2) Uani 1 1 d .
H17 H 0.7981 0.0113 0.4412 0.091 Uiso 1 1 calc R
C18 C 0.6689(5) 0.0946(5) 0.4414(5) 0.0539(15) Uani 1 1 d .
H18A H 0.7210 0.1571 0.5031 0.065 Uiso 1 1 calc R
H18B H 0.6162 0.0458 0.4574 0.065 Uiso 1 1 calc R
C19 C 0.4578(6) 0.2154(5) 0.4639(4) 0.0469(13) Uani 1 1 d .
H19A H 0.4189 0.1520 0.4716 0.056 Uiso 1 1 calc R
H19B H 0.5322 0.2589 0.5253 0.056 Uiso 1 1 calc R
C20 C 0.3683(7) 0.2774(6) 0.4495(5) 0.0615(18) Uani 1 1 d .
H20 H 0.3397 0.3010 0.5001 0.074 Uiso 1 1 calc R
C21 C 0.3264(7) 0.3017(6) 0.3713(6) 0.0666(19) Uani 1 1 d .
H21 H 0.2696 0.3404 0.3704 0.080 Uiso 1 1 calc R
C22 C 0.3625(6) 0.2720(5) 0.2832(5) 0.0491(14) Uani 1 1 d .
H22A H 0.4025 0.3369 0.2782 0.059 Uiso 1 1 calc R
H22B H 0.2872 0.2313 0.2219 0.059 Uiso 1 1 calc R
C23 C 0.4508(6) -0.1739(5) 0.1130(5) 0.0556(16) Uani 1 1 d .
H23A H 0.5145 -0.1261 0.1048 0.067 Uiso 1 1 calc R
H23B H 0.3982 -0.2311 0.0475 0.067 Uiso 1 1 calc R
C24 C 0.5137(6) -0.2210(5) 0.1842(6) 0.067(2) Uani 1 1 d .
H24 H 0.5679 -0.2573 0.1676 0.080 Uiso 1 1 calc R
C25 C 0.5001(7) -0.2163(6) 0.2668(6) 0.069(2) Uani 1 1 d .
H25 H 0.5440 -0.2500 0.3036 0.083 Uiso 1 1 calc R
C26 C 0.4194(5) -0.1610(4) 0.3058(4) 0.0481(14) Uani 1 1 d .
H26A H 0.4708 -0.1060 0.3727 0.058 Uiso 1 1 calc R
H26B H 0.3568 -0.2124 0.3116 0.058 Uiso 1 1 calc R
C27 C 0.2062(5) -0.0433(5) 0.3251(4) 0.0465(13) Uani 1 1 d .
H27A H 0.2716 0.0022 0.3913 0.056 Uiso 1 1 calc R
H27B H 0.1720 -0.1123 0.3262 0.056 Uiso 1 1 calc R
C28 C 0.1036(6) 0.0069(5) 0.3026(5) 0.0521(15) Uani 1 1 d .
H28 H 0.0647 0.0209 0.3474 0.062 Uiso 1 1 calc R
C29 C 0.0647(6) 0.0327(5) 0.2247(5) 0.0552(15) Uani 1 1 d .
H29 H 0.0004 0.0636 0.2188 0.066 Uiso 1 1 calc R
C30 C 0.1155(5) 0.0161(5) 0.1446(5) 0.0486(14) Uani 1 1 d .
H30A H 0.0488 -0.0328 0.0802 0.058 Uiso 1 1 calc R
H30B H 0.1438 0.0841 0.1397 0.058 Uiso 1 1 calc R
C31 C 0.9884(5) 0.6782(4) 0.2275(4) 0.0371(11) Uani 1 1 d .
C32 C 1.0813(4) 0.6259(4) 0.2483(4) 0.0339(10) Uani 1 1 d .
C33 C 1.1012(4) 0.6191(4) 0.3427(4) 0.0331(10) Uani 1 1 d .
C34 C 1.0222(4) 0.6692(4) 0.3825(3) 0.0323(10) Uani 1 1 d .
C35 C 0.9540(5) 0.7071(4) 0.3122(4) 0.0353(10) Uani 1 1 d .
C36 C 0.7619(5) 0.4574(4) 0.1114(4) 0.0364(11) Uani 1 1 d .
C37 C 0.8480(5) 0.3975(4) 0.1241(4) 0.0349(10) Uani 1 1 d .
C38 C 0.8654(4) 0.3814(4) 0.2148(4) 0.0345(10) Uani 1 1 d .
C39 C 0.7869(4) 0.4284(4) 0.2573(4) 0.0345(10) Uani 1 1 d .
C40 C 0.7222(5) 0.4744(4) 0.1934(4) 0.0360(11) Uani 1 1 d .
C41 C 0.9389(6) 0.7004(5) 0.1339(4) 0.0486(14) Uani 1 1 d .
H41A H 0.9877 0.7721 0.1473 0.058 Uiso 1 1 calc R
H41B H 0.9521 0.6502 0.0804 0.058 Uiso 1 1 calc R
C42 C 0.8013(6) 0.6923(5) 0.0973(4) 0.0520(15) Uani 1 1 d .
H42 H 0.7817 0.7562 0.1089 0.062 Uiso 1 1 calc R
C43 C 0.7069(6) 0.6023(5) 0.0503(4) 0.0508(14) Uani 1 1 d .
H43 H 0.6261 0.6080 0.0314 0.061 Uiso 1 1 calc R
C44 C 0.7178(6) 0.4912(5) 0.0245(4) 0.0464(13) Uani 1 1 d .
H44A H 0.7756 0.4856 -0.0087 0.056 Uiso 1 1 calc R
H44B H 0.6360 0.4406 -0.0237 0.056 Uiso 1 1 calc R
C45 C 1.1572(5) 0.5910(5) 0.1898(4) 0.0440(13) Uani 1 1 d .
H45A H 1.1018 0.5331 0.1255 0.053 Uiso 1 1 calc R
H45B H 1.1952 0.6505 0.1765 0.053 Uiso 1 1 calc R
C46 C 1.2573(5) 0.5543(5) 0.2430(5) 0.0511(14) Uani 1 1 d .
H46 H 1.3106 0.5337 0.2123 0.061 Uiso 1 1 calc R
C47 C 1.2767(5) 0.5485(5) 0.3320(5) 0.0480(14) Uani 1 1 d .
H47 H 1.3428 0.5242 0.3586 0.058 Uiso 1 1 calc R
C48 C 1.2009(5) 0.5779(4) 0.3930(4) 0.0407(12) Uani 1 1 d .
H48A H 1.1617 0.5152 0.4017 0.049 Uiso 1 1 calc R
H48B H 1.2563 0.6325 0.4592 0.049 Uiso 1 1 calc R
C49 C 1.0166(5) 0.6890(5) 0.4827(4) 0.0438(12) Uani 1 1 d .
H49A H 0.9894 0.6207 0.4875 0.053 Uiso 1 1 calc R
H49B H 1.1002 0.7288 0.5352 0.053 Uiso 1 1 calc R
C50 C 0.9287(6) 0.7503(6) 0.4987(5) 0.0580(16) Uani 1 1 d .
H50 H 0.9166 0.7636 0.5582 0.070 Uiso 1 1 calc R
C51 C 0.8668(6) 0.7872(6) 0.4350(5) 0.0568(16) Uani 1 1 d .
H51 H 0.8143 0.8245 0.4533 0.068 Uiso 1 1 calc R
C52 C 0.8732(6) 0.7745(5) 0.3351(4) 0.0492(14) Uani 1 1 d .
H52A H 0.7889 0.7413 0.2823 0.059 Uiso 1 1 calc R
H52B H 0.9070 0.8447 0.3362 0.059 Uiso 1 1 calc R
C53 C 0.9056(5) 0.3486(5) 0.0537(4) 0.0441(13) Uani 1 1 d .
H53A H 0.8396 0.2935 -0.0079 0.053 Uiso 1 1 calc R
H53B H 0.9464 0.4035 0.0365 0.053 Uiso 1 1 calc R
C54 C 0.9992(6) 0.3008(5) 0.0991(5) 0.0561(16) Uani 1 1 d .
H54 H 1.0487 0.2786 0.0650 0.067 Uiso 1 1 calc R
C55 C 1.0180(6) 0.2871(5) 0.1842(5) 0.0553(16) Uani 1 1 d .
H55 H 1.0785 0.2550 0.2047 0.066 Uiso 1 1 calc R
C56 C 0.9486(5) 0.3197(4) 0.2498(5) 0.0454(13) Uani 1 1 d .
H56A H 0.8978 0.2559 0.2500 0.054 Uiso 1 1 calc R
H56B H 1.0090 0.3634 0.3184 0.054 Uiso 1 1 calc R
C57 C 0.7657(5) 0.4260(5) 0.3480(4) 0.0434(12) Uani 1 1 d .
H57A H 0.7371 0.3520 0.3401 0.052 Uiso 1 1 calc R
H57B H 0.8447 0.4620 0.4068 0.052 Uiso 1 1 calc R
C58 C 0.6712(6) 0.4790(6) 0.3644(5) 0.0561(16) Uani 1 1 d .
H58 H 0.6547 0.4842 0.4212 0.067 Uiso 1 1 calc R
C59 C 0.6089(6) 0.5192(5) 0.3037(5) 0.0526(15) Uani 1 1 d .
H59 H 0.5510 0.5499 0.3211 0.063 Uiso 1 1 calc R
C60 C 0.6224(5) 0.5203(5) 0.2100(4) 0.0473(13) Uani 1 1 d .
H60A H 0.5427 0.4790 0.1529 0.057 Uiso 1 1 calc R
H60B H 0.6430 0.5935 0.2147 0.057 Uiso 1 1 calc R

loop_
_atom_site_aniso_label
_atom_site_aniso_U_11
_atom_site_aniso_U_22
_atom_site_aniso_U_33
_atom_site_aniso_U_23
_atom_site_aniso_U_13
_atom_site_aniso_U_12
Fe1 0.0263(3) 0.0274(4) 0.0261(3) 0.0097(3) 0.0088(3) 0.0079(3)
Fe2 0.0284(3) 0.0276(4) 0.0253(3) 0.0096(3) 0.0094(3) 0.0094(3)
C1 0.035(2) 0.039(3) 0.042(3) 0.019(2) 0.016(2) 0.009(2)
C2 0.030(2) 0.030(3) 0.049(3) 0.013(2) 0.016(2) 0.005(2)
C3 0.027(2) 0.033(3) 0.034(2) 0.012(2) 0.000(2) 0.001(2)
C4 0.039(3) 0.025(2) 0.032(2) 0.0055(19) 0.011(2) 0.003(2)
C5 0.036(2) 0.027(2) 0.039(3) 0.011(2) 0.013(2) 0.009(2)
C6 0.032(2) 0.037(3) 0.028(2) 0.008(2) 0.005(2) 0.004(2)
C7 0.031(2) 0.032(3) 0.041(3) 0.005(2) 0.012(2) 0.007(2)
C8 0.032(2) 0.024(2) 0.040(3) 0.009(2) 0.005(2) -0.001(2)
C9 0.028(2) 0.031(2) 0.035(2) 0.011(2) 0.010(2) 0.0012(19)
C10 0.028(2) 0.036(3) 0.033(2) 0.011(2) 0.009(2) 0.008(2)
C11 0.065(4) 0.058(4) 0.050(3) 0.029(3) 0.029(3) 0.011(3)
C12 0.075(4) 0.068(4) 0.048(3) 0.039(3) 0.029(3) 0.032(4)
C13 0.055(4) 0.080(5) 0.039(3) 0.035(3) 0.016(3) 0.024(3)
C14 0.055(3) 0.056(4) 0.027(2) 0.008(2) 0.015(3) 0.005(3)
C15 0.038(3) 0.048(4) 0.085(5) 0.018(3) 0.034(3) 0.009(3)
C16 0.040(3) 0.062(5) 0.116(7) 0.025(5) 0.024(4) 0.027(3)
C17 0.049(4) 0.067(5) 0.100(6) 0.039(5) 0.003(4) 0.028(4)
C18 0.039(3) 0.042(3) 0.054(3) 0.018(3) -0.008(3) 0.002(3)
C19 0.051(3) 0.038(3) 0.034(3) 0.003(2) 0.014(3) 0.000(3)
C20 0.063(4) 0.055(4) 0.059(4) 0.003(3) 0.033(4) 0.020(3)
C21 0.063(4) 0.058(4) 0.079(5) 0.012(4) 0.035(4) 0.034(4)
C22 0.047(3) 0.036(3) 0.063(4) 0.018(3) 0.020(3) 0.018(3)
C23 0.045(3) 0.039(3) 0.064(4) -0.003(3) 0.022(3) 0.011(3)
C24 0.053(4) 0.044(4) 0.090(5) 0.013(4) 0.017(4) 0.026(3)
C25 0.058(4) 0.051(4) 0.085(5) 0.025(4) 0.007(4) 0.029(3)
C26 0.048(3) 0.032(3) 0.053(3) 0.021(3) 0.005(3) 0.007(2)
C27 0.045(3) 0.051(3) 0.042(3) 0.019(3) 0.021(3) 0.002(3)
C28 0.053(3) 0.052(4) 0.054(3) 0.016(3) 0.032(3) 0.013(3)
C29 0.045(3) 0.053(4) 0.076(4) 0.025(3) 0.033(3) 0.020(3)
C30 0.033(3) 0.062(4) 0.053(3) 0.025(3) 0.014(3) 0.020(3)
C31 0.040(3) 0.034(3) 0.036(2) 0.015(2) 0.014(2) 0.010(2)
C32 0.031(2) 0.032(3) 0.033(2) 0.010(2) 0.011(2) 0.005(2)
C33 0.029(2) 0.031(2) 0.032(2) 0.010(2) 0.007(2) 0.006(2)
C34 0.032(2) 0.029(2) 0.029(2) 0.0076(19) 0.010(2) 0.007(2)
C35 0.042(3) 0.025(2) 0.035(2) 0.010(2) 0.015(2) 0.008(2)
C36 0.035(2) 0.040(3) 0.029(2) 0.011(2) 0.009(2) 0.011(2)
C37 0.031(2) 0.031(2) 0.032(2) 0.004(2) 0.010(2) 0.005(2)
C38 0.028(2) 0.028(2) 0.040(3) 0.011(2) 0.009(2) 0.0063(19)
C39 0.029(2) 0.034(3) 0.038(2) 0.014(2) 0.014(2) 0.005(2)
C40 0.031(2) 0.038(3) 0.037(3) 0.014(2) 0.013(2) 0.009(2)
C41 0.061(4) 0.049(3) 0.043(3) 0.029(3) 0.020(3) 0.017(3)
C42 0.070(4) 0.056(4) 0.040(3) 0.029(3) 0.017(3) 0.032(3)
C43 0.054(3) 0.067(4) 0.040(3) 0.028(3) 0.016(3) 0.032(3)
C44 0.050(3) 0.048(3) 0.027(2) 0.009(2) 0.005(2) 0.014(3)
C45 0.042(3) 0.044(3) 0.047(3) 0.014(3) 0.025(3) 0.009(2)
C46 0.043(3) 0.051(4) 0.065(4) 0.019(3) 0.031(3) 0.018(3)
C47 0.032(3) 0.046(3) 0.062(4) 0.017(3) 0.017(3) 0.014(2)
C48 0.035(3) 0.039(3) 0.043(3) 0.017(2) 0.007(2) 0.010(2)
C49 0.046(3) 0.045(3) 0.032(2) 0.010(2) 0.011(2) 0.011(3)
C50 0.068(4) 0.067(4) 0.042(3) 0.015(3) 0.031(3) 0.026(4)
C51 0.058(4) 0.060(4) 0.052(3) 0.013(3) 0.027(3) 0.025(3)
C52 0.061(4) 0.043(3) 0.047(3) 0.017(3) 0.019(3) 0.029(3)
C53 0.044(3) 0.041(3) 0.040(3) 0.005(2) 0.019(2) 0.010(2)
C54 0.062(4) 0.047(4) 0.067(4) 0.016(3) 0.037(3) 0.029(3)
C55 0.045(3) 0.044(3) 0.076(4) 0.018(3) 0.024(3) 0.023(3)
C56 0.042(3) 0.033(3) 0.063(4) 0.023(3) 0.020(3) 0.012(2)
C57 0.038(3) 0.048(3) 0.044(3) 0.022(3) 0.016(2) 0.007(2)
C58 0.061(4) 0.069(4) 0.053(3) 0.025(3) 0.037(3) 0.026(3)
C59 0.046(3) 0.061(4) 0.061(4) 0.023(3) 0.030(3) 0.023(3)
C60 0.037(3) 0.057(4) 0.052(3) 0.022(3) 0.017(3) 0.024(3)

loop_
_atom_type_symbol
_atom_type_description
_atom_type_scat_dispersion_real
_atom_type_scat_dispersion_imag
_atom_type_scat_source
C C 0.0033 0.0016 'International Tables Vol C Tables 4.2.6.8 and 6.1.1.4'
H H 0.0000 0.0000 'International Tables Vol C Tables 4.2.6.8 and 6.1.1.4'
Fe Fe 0.3463 0.8444 'International Tables Vol C Tables 4.2.6.8 and 6.1.1.4'

loop_
_geom_angle_atom_site_label_1
_geom_angle_atom_site_label_2
_geom_angle_atom_site_label_3
_geom_angle
C6 Fe1 C1 103.7(2)
C6 Fe1 C7 41.1(2)
C1 Fe1 C7 120.8(2)
C6 Fe1 C2 119.9(2)
C1 Fe1 C2 40.5(2)
C7 Fe1 C2 106.8(2)
C6 Fe1 C5 121.0(2)
C1 Fe1 C5 41.0(2)
C7 Fe1 C5 157.5(2)
C2 Fe1 C5 67.9(2)
C6 Fe1 C8 69.1(2)
C1 Fe1 C8 158.1(2)
C7 Fe1 C8 40.5(2)
C2 Fe1 C8 124.0(2)
C5 Fe1 C8 160.3(2)
C6 Fe1 C10 41.46(19)
C1 Fe1 C10 121.2(2)
C7 Fe1 C10 68.2(2)
C2 Fe1 C10 157.0(2)
C5 Fe1 C10 107.6(2)
C8 Fe1 C10 67.8(2)
C6 Fe1 C3 157.2(2)
C1 Fe1 C3 68.1(2)
C7 Fe1 C3 123.4(2)
C2 Fe1 C3 40.2(2)
C5 Fe1 C3 67.6(2)
C8 Fe1 C3 110.2(2)
C10 Fe1 C3 161.0(2)
C6 Fe1 C4 158.4(2)
C1 Fe1 C4 68.2(2)
C7 Fe1 C4 160.3(2)
C2 Fe1 C4 67.7(2)
C5 Fe1 C4 40.0(2)
C8 Fe1 C4 125.6(2)
C10 Fe1 C4 124.3(2)
C3 Fe1 C4 40.3(2)
C6 Fe1 C9 69.1(2)
C1 Fe1 C9 158.3(2)
C7 Fe1 C9 67.9(2)
C2 Fe1 C9 160.8(2)
C5 Fe1 C9 124.1(2)
C8 Fe1 C9 40.2(2)
C10 Fe1 C9 40.17(19)
C3 Fe1 C9 126.0(2)
C4 Fe1 C9 110.68(19)
C31 Fe2 C36 103.5(2)
C31 Fe2 C37 119.1(2)
C36 Fe2 C37 40.9(2)
C31 Fe2 C32 40.9(2)
C36 Fe2 C32 121.3(2)
C37 Fe2 C32 106.68(19)
C31 Fe2 C38 156.1(2)
C36 Fe2 C38 68.8(2)
C37 Fe2 C38 40.5(2)
C32 Fe2 C38 122.6(2)
C31 Fe2 C35 41.08(19)
C36 Fe2 C35 119.6(2)
C37 Fe2 C35 155.3(2)
C32 Fe2 C35 68.2(2)
C38 Fe2 C35 162.4(2)
C31 Fe2 C40 121.9(2)
C36 Fe2 C40 41.03(19)
C37 Fe2 C40 68.1(2)
C32 Fe2 C40 158.5(2)
C38 Fe2 C40 67.9(2)
C35 Fe2 C40 107.3(2)
C31 Fe2 C33 68.5(2)
C36 Fe2 C33 159.1(2)
C37 Fe2 C33 124.8(2)
C32 Fe2 C33 40.24(19)
C38 Fe2 C33 110.33(19)
C35 Fe2 C33 67.8(2)
C40 Fe2 C33 159.5(2)
C31 Fe2 C34 68.7(2)
C36 Fe2 C34 156.6(2)
C37 Fe2 C34 162.3(2)
C32 Fe2 C34 67.95(19)
C38 Fe2 C34 127.0(2)
C35 Fe2 C34 40.23(19)
C40 Fe2 C34 123.1(2)
C33 Fe2 C34 40.37(19)
C31 Fe2 C39 159.7(2)
C36 Fe2 C39 68.6(2)
C37 Fe2 C39 67.9(2)
C32 Fe2 C39 159.2(2)
C38 Fe2 C39 40.33(19)
C35 Fe2 C39 125.2(2)
C40 Fe2 C39 40.2(2)
C33 Fe2 C39 125.17(19)
C34 Fe2 C39 110.75(19)
C2 C1 C5 107.4(4)
C2 C1 C11 124.7(5)
C5 C1 C11 127.9(5)
C2 C1 Fe1 70.4(3)
C5 C1 Fe1 70.2(3)
C11 C1 Fe1 125.8(4)
C1 C2 C3 108.5(4)
C1 C2 C15 129.6(5)
C3 C2 C15 121.9(5)
C1 C2 Fe1 69.1(3)
C3 C2 Fe1 70.3(3)
C15 C2 Fe1 129.1(4)
C2 C3 C4 107.9(4)
C2 C3 C18 123.4(5)
C4 C3 C18 128.4(5)
C2 C3 Fe1 69.5(3)
C4 C3 Fe1 70.0(3)
C18 C3 Fe1 130.3(4)
C5 C4 C3 108.1(4)
C5 C4 C19 123.0(5)
C3 C4 C19 128.8(5)
C5 C4 Fe1 69.6(3)
C3 C4 Fe1 69.8(3)
C19 C4 Fe1 129.2(4)
C4 C5 C1 108.1(4)
C4 C5 C22 122.4(5)
C1 C5 C22 129.3(5)
C4 C5 Fe1 70.4(3)
C1 C5 Fe1 68.7(3)
C22 C5 Fe1 130.6(4)
C7 C6 C10 106.3(4)
C7 C6 C14 125.3(5)
C10 C6 C14 128.3(5)
C7 C6 Fe1 70.1(3)
C10 C6 Fe1 70.5(3)
C14 C6 Fe1 125.6(4)
C8 C7 C6 108.9(4)
C8 C7 C23 121.5(5)
C6 C7 C23 129.3(5)
C8 C7 Fe1 70.3(3)
C6 C7 Fe1 68.8(3)
C23 C7 Fe1 131.9(4)
C9 C8 C7 108.2(4)
C9 C8 C26 128.2(5)
C7 C8 C26 123.5(5)
C9 C8 Fe1 70.4(3)
C7 C8 Fe1 69.2(3)
C26 C8 Fe1 128.5(4)
C8 C9 C10 108.1(4)
C8 C9 C27 128.8(5)
C10 C9 C27 123.0(5)
C8 C9 Fe1 69.4(3)
C10 C9 Fe1 69.5(3)
C27 C9 Fe1 129.9(4)
C9 C10 C6 108.4(4)
C9 C10 C30 122.8(4)
C6 C10 C30 128.5(5)
C9 C10 Fe1 70.3(3)
C6 C10 Fe1 68.0(3)
C30 C10 Fe1 132.6(4)
C1 C11 C12 114.8(5)
C1 C11 H11A 108.6
C12 C11 H11A 108.6
C1 C11 H11B 108.6
C12 C11 H11B 108.6
H11A C11 H11B 107.5
C13 C12 C11 125.3(6)
C13 C12 H12 117.3
C11 C12 H12 117.3
C12 C13 C14 125.8(6)
C12 C13 H13 117.1
C14 C13 H13 117.1
C6 C14 C13 115.2(5)
C6 C14 H14A 108.5
C13 C14 H14A 108.5
C6 C14 H14B 108.5
C13 C14 H14B 108.5
H14A C14 H14B 107.5
C16 C15 C2 111.1(6)
C16 C15 H15A 109.4
C2 C15 H15A 109.4
C16 C15 H15B 109.4
C2 C15 H15B 109.4
H15A C15 H15B 108.0
C17 C16 C15 126.6(6)
C17 C16 H16 116.7
C15 C16 H16 116.7
C16 C17 C18 124.3(7)
C16 C17 H17 117.9
C18 C17 H17 117.9
C17 C18 C3 112.3(6)
C17 C18 H18A 109.2
C3 C18 H18A 109.2
C17 C18 H18B 109.2
C3 C18 H18B 109.2
H18A C18 H18B 107.9
C20 C19 C4 112.3(5)
C20 C19 H19A 109.1
C4 C19 H19A 109.1
C20 C19 H19B 109.1
C4 C19 H19B 109.1
H19A C19 H19B 107.9
C21 C20 C19 125.2(6)
C21 C20 H20 117.4
C19 C20 H20 117.4
C20 C21 C22 125.2(6)
C20 C21 H21 117.4
C22 C21 H21 117.4
C21 C22 C5 111.9(5)
C21 C22 H22A 109.2
C5 C22 H22A 109.2
C21 C22 H22B 109.2
C5 C22 H22B 109.2
H22A C22 H22B 107.9
C7 C23 C24 111.3(6)
C7 C23 H23A 109.4
C24 C23 H23A 109.4
C7 C23 H23B 109.4
C24 C23 H23B 109.4
H23A C23 H23B 108.0
C25 C24 C23 126.7(6)
C25 C24 H24 116.6
C23 C24 H24 116.6
C24 C25 C26 124.3(6)
C24 C25 H25 117.9
C26 C25 H25 117.9
C25 C26 C8 112.5(6)
C25 C26 H26A 109.1
C8 C26 H26A 109.1
C25 C26 H26B 109.1
C8 C26 H26B 109.1
H26A C26 H26B 107.8
C9 C27 C28 111.9(5)
C9 C27 H27A 109.2
C28 C27 H27A 109.2
C9 C27 H27B 109.2
C28 C27 H27B 109.2
H27A C27 H27B 107.9
C29 C28 C27 125.1(5)
C29 C28 H28 117.4
C27 C28 H28 117.4
C28 C29 C30 125.2(6)
C28 C29 H29 117.4
C30 C29 H29 117.4
C10 C30 C29 111.9(5)
C10 C30 H30A 109.2
C29 C30 H30A 109.2
C10 C30 H30B 109.2
C29 C30 H30B 109.2
H30A C30 H30B 107.9
C32 C31 C35 107.4(4)
C32 C31 C41 125.5(5)
C35 C31 C41 127.1(5)
C32 C31 Fe2 70.5(3)
C35 C31 Fe2 70.6(3)
C41 C31 Fe2 125.2(4)
C33 C32 C31 108.4(4)
C33 C32 C45 122.8(5)
C31 C32 C45 128.6(5)
C33 C32 Fe2 70.4(3)
C31 C32 Fe2 68.7(3)
C45 C32 Fe2 130.8(4)
C32 C33 C34 108.2(4)
C32 C33 C48 123.1(4)
C34 C33 C48 128.3(4)
C32 C33 Fe2 69.3(3)
C34 C33 Fe2 70.0(3)
C48 C33 Fe2 132.0(4)
C35 C34 C33 107.8(4)
C35 C34 C49 123.9(4)
C33 C34 C49 128.1(5)
C35 C34 Fe2 69.5(3)
C33 C34 Fe2 69.7(3)
C49 C34 Fe2 130.3(4)
C34 C35 C31 108.1(4)
C34 C35 C52 122.1(4)
C31 C35 C52 129.5(5)
C34 C35 Fe2 70.3(3)
C31 C35 Fe2 68.3(3)
C52 C35 Fe2 131.8(4)
C37 C36 C40 107.3(4)
C37 C36 C44 125.3(4)
C40 C36 C44 127.3(5)
C37 C36 Fe2 70.3(3)
C40 C36 Fe2 70.7(3)
C44 C36 Fe2 126.3(4)
C38 C37 C36 108.4(4)
C38 C37 C53 122.7(5)
C36 C37 C53 128.7(5)
C38 C37 Fe2 70.1(3)
C36 C37 Fe2 68.8(3)
C53 C37 Fe2 130.8(4)
C37 C38 C39 108.0(4)
C37 C38 C56 122.3(5)
C39 C38 C56 129.6(5)
C37 C38 Fe2 69.4(3)
C39 C38 Fe2 70.4(3)
C56 C38 Fe2 128.1(4)
C40 C39 C38 108.0(4)
C40 C39 C57 123.7(5)
C38 C39 C57 128.2(5)
C40 C39 Fe2 69.5(3)
C38 C39 Fe2 69.3(3)
C57 C39 Fe2 129.8(4)
C39 C40 C36 108.3(4)
C39 C40 C60 121.9(5)
C36 C40 C60 129.5(5)
C39 C40 Fe2 70.4(3)
C36 C40 Fe2 68.3(3)
C60 C40 Fe2 131.8(4)
C42 C41 C31 114.8(5)
C42 C41 H41A 108.6
C31 C41 H41A 108.6
C42 C41 H41B 108.6
C31 C41 H41B 108.6
H41A C41 H41B 107.5
C43 C42 C41 125.2(6)
C43 C42 H42 117.4
C41 C42 H42 117.4
C42 C43 C44 125.9(6)
C42 C43 H43 117.1
C44 C43 H43 117.1
C43 C44 C36 116.3(4)
C43 C44 H44A 108.2
C36 C44 H44A 108.2
C43 C44 H44B 108.2
C36 C44 H44B 108.2
H44A C44 H44B 107.4
C46 C45 C32 112.7(5)
C46 C45 H45A 109.0
C32 C45 H45A 109.0
C46 C45 H45B 109.0
C32 C45 H45B 109.0
H45A C45 H45B 107.8
C47 C46 C45 124.6(5)
C47 C46 H46 117.7
C45 C46 H46 117.7
C46 C47 C48 125.5(5)
C46 C47 H47 117.2
C48 C47 H47 117.2
C33 C48 C47 111.2(4)
C33 C48 H48A 109.4
C47 C48 H48A 109.4
C33 C48 H48B 109.4
C47 C48 H48B 109.4
H48A C48 H48B 108.0
C50 C49 C34 111.8(5)
C50 C49 H49A 109.3
C34 C49 H49A 109.3
C50 C49 H49B 109.3
C34 C49 H49B 109.3
H49A C49 H49B 107.9
C51 C50 C49 124.8(5)
C51 C50 H50 117.6
C49 C50 H50 117.6
C50 C51 C52 126.0(6)
C50 C51 H51 117.0
C52 C51 H51 117.0
C35 C52 C51 111.3(5)
C35 C52 H52A 109.4
C51 C52 H52A 109.4
C35 C52 H52B 109.4
C51 C52 H52B 109.4
H52A C52 H52B 108.0
C54 C53 C37 111.7(5)
C54 C53 H53A 109.3
C37 C53 H53A 109.3
C54 C53 H53B 109.3
C37 C53 H53B 109.3
H53A C53 H53B 107.9
C55 C54 C53 125.3(5)
C55 C54 H54 117.3
C53 C54 H54 117.3
C54 C55 C56 124.6(6)
C54 C55 H55 117.7
C56 C55 H55 117.7
C38 C56 C55 112.2(5)
C38 C56 H56A 109.2
C55 C56 H56A 109.2
C38 C56 H56B 109.2
C55 C56 H56B 109.2
H56A C56 H56B 107.9
C58 C57 C39 111.8(5)
C58 C57 H57A 109.2
C39 C57 H57A 109.2
C58 C57 H57B 109.2
C39 C57 H57B 109.2
H57A C57 H57B 107.9
C59 C58 C57 124.4(5)
C59 C58 H58 117.8
C57 C58 H58 117.8
C58 C59 C60 126.2(5)
C58 C59 H59 116.9
C60 C59 H59 116.9
C40 C60 C59 111.8(5)
C40 C60 H60A 109.3
C59 C60 H60A 109.3
C40 C60 H60B 109.3
C59 C60 H60B 109.3
H60A C60 H60B 107.9

loop_
_geom_bond_atom_site_label_1
_geom_bond_atom_site_label_2
_geom_bond_distance
Fe1 C6 2.033(5)
Fe1 C1 2.040(5)
Fe1 C7 2.050(5)
Fe1 C2 2.057(5)
Fe1 C5 2.060(5)
Fe1 C8 2.065(5)
Fe1 C10 2.067(5)
Fe1 C3 2.069(5)
Fe1 C4 2.071(5)
Fe1 C9 2.077(5)
Fe2 C31 2.032(5)
Fe2 C36 2.033(5)
Fe2 C37 2.054(5)
Fe2 C32 2.056(5)
Fe2 C38 2.062(5)
Fe2 C35 2.063(5)
Fe2 C40 2.066(5)
Fe2 C33 2.070(5)
Fe2 C34 2.075(5)
Fe2 C39 2.078(5)
C1 C2 1.418(7)
C1 C5 1.437(7)
C1 C11 1.508(7)
C2 C3 1.418(7)
C2 C15 1.498(7)
C3 C4 1.425(7)
C3 C18 1.496(7)
C4 C5 1.412(7)
C4 C19 1.488(7)
C5 C22 1.496(7)
C6 C7 1.434(7)
C6 C10 1.451(7)
C6 C14 1.496(7)
C7 C8 1.423(7)
C7 C23 1.502(7)
C8 C9 1.422(7)
C8 C26 1.490(7)
C9 C10 1.423(7)
C9 C27 1.486(7)
C10 C30 1.492(7)
C11 C12 1.522(9)
C11 H11A 0.9700
C11 H11B 0.9700
C12 C13 1.312(10)
C12 H12 0.9300
C13 C14 1.510(9)
C13 H13 0.9300
C14 H14A 0.9700
C14 H14B 0.9700
C15 C16 1.495(11)
C15 H15A 0.9700
C15 H15B 0.9700
C16 C17 1.316(12)
C16 H16 0.9300
C17 C18 1.466(10)
C17 H17 0.9300
C18 H18A 0.9700
C18 H18B 0.9700
C19 C20 1.482(9)
C19 H19A 0.9700
C19 H19B 0.9700
C20 C21 1.308(10)
C20 H20 0.9300
C21 C22 1.495(9)
C21 H21 0.9300
C22 H22A 0.9700
C22 H22B 0.9700
C23 C24 1.502(10)
C23 H23A 0.9700
C23 H23B 0.9700
C24 C25 1.302(11)
C24 H24 0.9300
C25 C26 1.478(10)
C25 H25 0.9300
C26 H26A 0.9700
C26 H26B 0.9700
C27 C28 1.502(9)
C27 H27A 0.9700
C27 H27B 0.9700
C28 C29 1.313(9)
C28 H28 0.9300
C29 C30 1.498(8)
C29 H29 0.9300
C30 H30A 0.9700
C30 H30B 0.9700
C31 C32 1.427(7)
C31 C35 1.437(7)
C31 C41 1.509(7)
C32 C33 1.419(7)
C32 C45 1.492(7)
C33 C34 1.430(7)
C33 C48 1.497(7)
C34 C35 1.423(7)
C34 C49 1.490(7)
C35 C52 1.493(7)
C36 C37 1.426(7)
C36 C40 1.437(7)
C36 C44 1.510(7)
C37 C38 1.425(7)
C37 C53 1.499(7)
C38 C39 1.427(7)
C38 C56 1.494(7)
C39 C40 1.423(7)
C39 C57 1.490(7)
C40 C60 1.488(7)
C41 C42 1.509(9)
C41 H41A 0.9700
C41 H41B 0.9700
C42 C43 1.313(9)
C42 H42 0.9300
C43 C44 1.501(8)
C43 H43 0.9300
C44 H44A 0.9700
C44 H44B 0.9700
C45 C46 1.475(8)
C45 H45A 0.9700
C45 H45B 0.9700
C46 C47 1.333(9)
C46 H46 0.9300
C47 C48 1.502(8)
C47 H47 0.9300
C48 H48A 0.9700
C48 H48B 0.9700
C49 C50 1.485(8)
C49 H49A 0.9700
C49 H49B 0.9700
C50 C51 1.315(9)
C50 H50 0.9300
C51 C52 1.506(8)
C51 H51 0.9300
C52 H52A 0.9700
C52 H52B 0.9700
C53 C54 1.483(9)
C53 H53A 0.9700
C53 H53B 0.9700
C54 C55 1.324(10)
C54 H54 0.9300
C55 C56 1.498(8)
C55 H55 0.9300
C56 H56A 0.9700
C56 H56B 0.9700
C57 C58 1.484(8)
C57 H57A 0.9700
C57 H57B 0.9700
C58 C59 1.319(9)
C58 H58 0.9300
C59 C60 1.490(8)
C59 H59 0.9300
C60 H60A 0.9700
C60 H60B 0.9700

loop_
_geom_torsion_atom_site_label_1
_geom_torsion_atom_site_label_2
_geom_torsion_atom_site_label_3
_geom_torsion_atom_site_label_4
_geom_torsion
C6 Fe1 C1 C2 -120.4(3)
C7 Fe1 C1 C2 -79.7(4)
C5 Fe1 C1 C2 117.7(4)
C8 Fe1 C1 C2 -52.8(7)
C10 Fe1 C1 C2 -161.4(3)
C3 Fe1 C1 C2 37.2(3)
C4 Fe1 C1 C2 80.7(3)
C9 Fe1 C1 C2 172.1(5)
C6 Fe1 C1 C5 121.9(3)
C7 Fe1 C1 C5 162.6(3)
C2 Fe1 C1 C5 -117.7(4)
C8 Fe1 C1 C5 -170.5(5)
C10 Fe1 C1 C5 80.9(3)
C3 Fe1 C1 C5 -80.5(3)
C4 Fe1 C1 C5 -37.0(3)
C9 Fe1 C1 C5 54.4(7)
C6 Fe1 C1 C11 -1.2(5)
C7 Fe1 C1 C11 39.5(6)
C2 Fe1 C1 C11 119.2(6)
C5 Fe1 C1 C11 -123.1(6)
C8 Fe1 C1 C11 66.5(8)
C10 Fe1 C1 C11 -42.2(6)
C3 Fe1 C1 C11 156.4(6)
C4 Fe1 C1 C11 -160.1(6)
C9 Fe1 C1 C11 -68.7(8)
C5 C1 C2 C3 1.3(6)
C11 C1 C2 C3 179.9(5)
Fe1 C1 C2 C3 -59.5(3)
C5 C1 C2 C15 -175.1(5)
C11 C1 C2 C15 3.4(9)
Fe1 C1 C2 C15 124.0(6)
C5 C1 C2 Fe1 60.8(3)
C11 C1 C2 Fe1 -120.6(6)
C6 Fe1 C2 C1 75.2(4)
C7 Fe1 C2 C1 118.0(3)
C5 Fe1 C2 C1 -38.8(3)
C8 Fe1 C2 C1 159.0(3)
C10 Fe1 C2 C1 44.2(6)
C3 Fe1 C2 C1 -119.8(4)
C4 Fe1 C2 C1 -82.1(3)
C9 Fe1 C2 C1 -171.1(5)
C6 Fe1 C2 C3 -165.0(3)
C1 Fe1 C2 C3 119.8(4)
C7 Fe1 C2 C3 -122.3(3)
C5 Fe1 C2 C3 80.9(3)
C8 Fe1 C2 C3 -81.3(4)
C10 Fe1 C2 C3 163.9(5)
C4 Fe1 C2 C3 37.6(3)
C9 Fe1 C2 C3 -51.4(7)
C6 Fe1 C2 C15 -49.4(6)
C1 Fe1 C2 C15 -124.7(7)
C7 Fe1 C2 C15 -6.7(6)
C5 Fe1 C2 C15 -163.5(6)
C8 Fe1 C2 C15 34.3(6)
C10 Fe1 C2 C15 -80.5(8)
C3 Fe1 C2 C15 115.6(7)
C4 Fe1 C2 C15 153.2(6)
C9 Fe1 C2 C15 64.2(9)
C1 C2 C3 C4 -0.9(6)
C15 C2 C3 C4 175.9(5)
Fe1 C2 C3 C4 -59.6(3)
C1 C2 C3 C18 -175.7(5)
C15 C2 C3 C18 1.0(8)
Fe1 C2 C3 C18 125.5(5)
C1 C2 C3 Fe1 58.8(4)
C15 C2 C3 Fe1 -124.5(5)
C6 Fe1 C3 C2 35.3(7)
C1 Fe1 C3 C2 -37.4(3)
C7 Fe1 C3 C2 75.9(4)
C5 Fe1 C3 C2 -81.9(3)
C8 Fe1 C3 C2 119.1(3)
C10 Fe1 C3 C2 -160.7(6)
C4 Fe1 C3 C2 -119.1(4)
C9 Fe1 C3 C2 161.4(3)
C6 Fe1 C3 C4 154.4(5)
C1 Fe1 C3 C4 81.7(3)
C7 Fe1 C3 C4 -165.0(3)
C2 Fe1 C3 C4 119.1(4)
C5 Fe1 C3 C4 37.2(3)
C8 Fe1 C3 C4 -121.8(3)
C10 Fe1 C3 C4 -41.5(7)
C9 Fe1 C3 C4 -79.4(3)
C6 Fe1 C3 C18 -81.7(7)
C1 Fe1 C3 C18 -154.4(6)
C7 Fe1 C3 C18 -41.1(6)
C2 Fe1 C3 C18 -117.0(7)
C5 Fe1 C3 C18 161.2(6)
C8 Fe1 C3 C18 2.2(6)
C10 Fe1 C3 C18 82.4(8)
C4 Fe1 C3 C18 123.9(7)
C9 Fe1 C3 C18 44.5(6)
C2 C3 C4 C5 0.1(6)
C18 C3 C4 C5 174.6(5)
Fe1 C3 C4 C5 -59.2(3)
C2 C3 C4 C19 -176.1(5)
C18 C3 C4 C19 -1.6(9)
Fe1 C3 C4 C19 124.6(5)
C2 C3 C4 Fe1 59.3(3)
C18 C3 C4 Fe1 -126.2(5)
C6 Fe1 C4 C5 -33.5(7)
C1 Fe1 C4 C5 38.0(3)
C7 Fe1 C4 C5 159.2(5)
C2 Fe1 C4 C5 81.8(3)
C8 Fe1 C4 C5 -161.5(3)
C10 Fe1 C4 C5 -75.8(3)
C3 Fe1 C4 C5 119.4(4)
C9 Fe1 C4 C5 -118.8(3)
C6 Fe1 C4 C3 -152.9(5)
C1 Fe1 C4 C3 -81.4(3)
C7 Fe1 C4 C3 39.8(7)
C2 Fe1 C4 C3 -37.6(3)
C5 Fe1 C4 C3 -119.4(4)
C8 Fe1 C4 C3 79.1(3)
C10 Fe1 C4 C3 164.8(3)
C9 Fe1 C4 C3 121.8(3)
C6 Fe1 C4 C19 83.0(7)
C1 Fe1 C4 C19 154.5(6)
C7 Fe1 C4 C19 -84.3(8)
C2 Fe1 C4 C19 -161.7(6)
C5 Fe1 C4 C19 116.5(6)
C8 Fe1 C4 C19 -45.0(6)
C10 Fe1 C4 C19 40.7(6)
C3 Fe1 C4 C19 -124.1(6)
C9 Fe1 C4 C19 -2.3(6)
C3 C4 C5 C1 0.7(6)
C19 C4 C5 C1 177.2(5)
Fe1 C4 C5 C1 -58.6(3)
C3 C4 C5 C22 -174.3(5)
C19 C4 C5 C22 2.2(8)
Fe1 C4 C5 C22 126.4(5)
C3 C4 C5 Fe1 59.3(3)
C19 C4 C5 Fe1 -124.2(5)
C2 C1 C5 C4 -1.2(6)
C11 C1 C5 C4 -179.8(5)
Fe1 C1 C5 C4 59.7(3)
C2 C1 C5 C22 173.3(5)
C11 C1 C5 C22 -5.2(9)
Fe1 C1 C5 C22 -125.8(6)
C2 C1 C5 Fe1 -60.9(3)
C11 C1 C5 Fe1 120.6(6)
C6 Fe1 C5 C4 166.3(3)
C1 Fe1 C5 C4 -119.4(4)
C7 Fe1 C5 C4 -161.7(5)
C2 Fe1 C5 C4 -81.1(3)
C8 Fe1 C5 C4 50.0(7)
C10 Fe1 C5 C4 122.9(3)
C3 Fe1 C5 C4 -37.5(3)
C9 Fe1 C5 C4 81.8(3)
C6 Fe1 C5 C1 -74.3(3)
C7 Fe1 C5 C1 -42.3(6)
C2 Fe1 C5 C1 38.3(3)
C8 Fe1 C5 C1 169.4(5)
C10 Fe1 C5 C1 -117.7(3)
C3 Fe1 C5 C1 81.9(3)
C4 Fe1 C5 C1 119.4(4)
C9 Fe1 C5 C1 -158.8(3)
C6 Fe1 C5 C22 49.8(6)
C1 Fe1 C5 C22 124.1(6)
C7 Fe1 C5 C22 81.8(7)
C2 Fe1 C5 C22 162.5(6)
C8 Fe1 C5 C22 -66.5(8)
C10 Fe1 C5 C22 6.5(5)
C3 Fe1 C5 C22 -153.9(5)
C4 Fe1 C5 C22 -116.4(6)
C9 Fe1 C5 C22 -34.6(6)
C1 Fe1 C6 C7 121.5(3)
C2 Fe1 C6 C7 81.2(3)
C5 Fe1 C6 C7 162.1(3)
C8 Fe1 C6 C7 -36.8(3)
C10 Fe1 C6 C7 -116.5(4)
C3 Fe1 C6 C7 55.8(6)
C4 Fe1 C6 C7 -173.5(5)
C9 Fe1 C6 C7 -79.9(3)
C1 Fe1 C6 C10 -122.0(3)
C7 Fe1 C6 C10 116.5(4)
C2 Fe1 C6 C10 -162.3(3)
C5 Fe1 C6 C10 -81.5(3)
C8 Fe1 C6 C10 79.7(3)
C3 Fe1 C6 C10 172.2(5)
C4 Fe1 C6 C10 -57.0(6)
C9 Fe1 C6 C10 36.6(3)
C1 Fe1 C6 C14 1.7(5)
C7 Fe1 C6 C14 -119.8(6)
C2 Fe1 C6 C14 -38.6(6)
C5 Fe1 C6 C14 42.3(6)
C8 Fe1 C6 C14 -156.6(5)
C10 Fe1 C6 C14 123.7(6)
C3 Fe1 C6 C14 -64.0(8)
C4 Fe1 C6 C14 66.7(8)
C9 Fe1 C6 C14 160.3(5)
C10 C6 C7 C8 -2.5(6)
C14 C6 C7 C8 179.2(5)
Fe1 C6 C7 C8 59.0(3)
C10 C6 C7 C23 171.0(5)
C14 C6 C7 C23 -7.2(9)
Fe1 C6 C7 C23 -127.4(6)
C10 C6 C7 Fe1 -61.6(3)
C14 C6 C7 Fe1 120.2(5)
C6 Fe1 C7 C8 -120.5(4)
C1 Fe1 C7 C8 164.9(3)
C2 Fe1 C7 C8 123.0(3)
C5 Fe1 C7 C8 -164.2(5)
C10 Fe1 C7 C8 -80.8(3)
C3 Fe1 C7 C8 82.2(3)
C4 Fe1 C7 C8 52.4(7)
C9 Fe1 C7 C8 -37.4(3)
C1 Fe1 C7 C6 -74.7(3)
C2 Fe1 C7 C6 -116.5(3)
C5 Fe1 C7 C6 -43.7(6)
C8 Fe1 C7 C6 120.5(4)
C10 Fe1 C7 C6 39.7(3)
C3 Fe1 C7 C6 -157.4(3)
C4 Fe1 C7 C6 172.9(5)
C9 Fe1 C7 C6 83.1(3)
C6 Fe1 C7 C23 124.4(7)
C1 Fe1 C7 C23 49.8(6)
C2 Fe1 C7 C23 7.9(6)
C5 Fe1 C7 C23 80.7(8)
C8 Fe1 C7 C23 -115.1(7)
C10 Fe1 C7 C23 164.1(6)
C3 Fe1 C7 C23 -33.0(7)
C4 Fe1 C7 C23 -62.7(9)
C9 Fe1 C7 C23 -152.5(6)
C6 C7 C8 C9 1.7(6)
C23 C7 C8 C9 -172.4(5)
Fe1 C7 C8 C9 59.8(3)
C6 C7 C8 C26 178.7(5)
C23 C7 C8 C26 4.5(8)
Fe1 C7 C8 C26 -123.2(5)
C6 C7 C8 Fe1 -58.1(4)
C23 C7 C8 Fe1 127.8(5)
C6 Fe1 C8 C9 -82.0(3)
C1 Fe1 C8 C9 -156.2(5)
C7 Fe1 C8 C9 -119.3(4)
C2 Fe1 C8 C9 165.2(3)
C5 Fe1 C8 C9 42.6(7)
C10 Fe1 C8 C9 -37.3(3)
C3 Fe1 C8 C9 122.4(3)
C4 Fe1 C8 C9 79.9(3)
C6 Fe1 C8 C7 37.3(3)
C1 Fe1 C8 C7 -36.8(7)
C2 Fe1 C8 C7 -75.4(4)
C5 Fe1 C8 C7 162.0(5)
C10 Fe1 C8 C7 82.1(3)
C3 Fe1 C8 C7 -118.2(3)
C4 Fe1 C8 C7 -160.8(3)
C9 Fe1 C8 C7 119.3(4)
C6 Fe1 C8 C26 154.3(6)
C1 Fe1 C8 C26 80.1(8)
C7 Fe1 C8 C26 117.0(6)
C2 Fe1 C8 C26 41.5(6)
C5 Fe1 C8 C26 -81.1(8)
C10 Fe1 C8 C26 -161.0(6)
C3 Fe1 C8 C26 -1.3(6)
C4 Fe1 C8 C26 -43.8(6)
C9 Fe1 C8 C26 -123.7(6)
C7 C8 C9 C10 -0.2(5)
C26 C8 C9 C10 -176.9(5)
Fe1 C8 C9 C10 58.9(3)
C7 C8 C9 C27 175.7(5)
C26 C8 C9 C27 -1.1(8)
Fe1 C8 C9 C27 -125.2(5)
C7 C8 C9 Fe1 -59.1(3)
C26 C8 C9 Fe1 124.1(5)
C6 Fe1 C9 C8 81.9(3)
C1 Fe1 C9 C8 155.9(5)
C7 Fe1 C9 C8 37.6(3)
C2 Fe1 C9 C8 -39.9(7)
C5 Fe1 C9 C8 -164.0(3)
C10 Fe1 C9 C8 119.6(4)
C3 Fe1 C9 C8 -78.5(4)
C4 Fe1 C9 C8 -121.2(3)
C6 Fe1 C9 C10 -37.7(3)
C1 Fe1 C9 C10 36.2(7)
C7 Fe1 C9 C10 -82.0(3)
C2 Fe1 C9 C10 -159.5(6)
C5 Fe1 C9 C10 76.3(3)
C8 Fe1 C9 C10 -119.6(4)
C3 Fe1 C9 C10 161.9(3)
C4 Fe1 C9 C10 119.1(3)
C6 Fe1 C9 C27 -154.1(6)
C1 Fe1 C9 C27 -80.2(7)
C7 Fe1 C9 C27 161.6(6)
C2 Fe1 C9 C27 84.1(8)
C5 Fe1 C9 C27 -40.1(6)
C8 Fe1 C9 C27 124.0(6)
C10 Fe1 C9 C27 -116.4(6)
C3 Fe1 C9 C27 45.5(6)
C4 Fe1 C9 C27 2.7(6)
C8 C9 C10 C6 -1.4(5)
C27 C9 C10 C6 -177.5(5)
Fe1 C9 C10 C6 57.5(3)
C8 C9 C10 C30 172.5(5)
C27 C9 C10 C30 -3.7(8)
Fe1 C9 C10 C30 -128.6(5)
C8 C9 C10 Fe1 -58.9(3)
C27 C9 C10 Fe1 125.0(5)
C7 C6 C10 C9 2.4(5)
C14 C6 C10 C9 -179.4(5)
Fe1 C6 C10 C9 -58.9(3)
C7 C6 C10 C30 -171.0(5)
C14 C6 C10 C30 7.2(9)
Fe1 C6 C10 C30 127.7(6)
C7 C6 C10 Fe1 61.3(3)
C14 C6 C10 Fe1 -120.5(6)
C6 Fe1 C10 C9 120.4(4)
C1 Fe1 C10 C9 -165.2(3)
C7 Fe1 C10 C9 81.1(3)
C2 Fe1 C10 C9 162.8(5)
C5 Fe1 C10 C9 -122.4(3)
C8 Fe1 C10 C9 37.3(3)
C3 Fe1 C10 C9 -50.4(7)
C4 Fe1 C10 C9 -81.6(3)
C1 Fe1 C10 C6 74.4(3)
C7 Fe1 C10 C6 -39.3(3)
C2 Fe1 C10 C6 42.5(6)
C5 Fe1 C10 C6 117.2(3)
C8 Fe1 C10 C6 -83.1(3)
C3 Fe1 C10 C6 -170.7(6)
C4 Fe1 C10 C6 158.0(3)
C9 Fe1 C10 C6 -120.4(4)
C6 Fe1 C10 C30 -122.8(6)
C1 Fe1 C10 C30 -48.4(6)
C7 Fe1 C10 C30 -162.1(5)
C2 Fe1 C10 C30 -80.3(7)
C5 Fe1 C10 C30 -5.5(5)
C8 Fe1 C10 C30 154.1(5)
C3 Fe1 C10 C30 66.5(8)
C4 Fe1 C10 C30 35.2(6)
C9 Fe1 C10 C30 116.9(6)
C2 C1 C11 C12 141.6(6)
C5 C1 C11 C12 -40.1(9)
Fe1 C1 C11 C12 51.8(8)
C1 C11 C12 C13 -73.8(8)
C11 C12 C13 C14 0.6(10)
C7 C6 C14 C13 -142.7(6)
C10 C6 C14 C13 39.4(8)
Fe1 C6 C14 C13 -53.0(7)
C12 C13 C14 C6 74.2(8)
C1 C2 C15 C16 -179.5(6)
C3 C2 C15 C16 4.5(8)
Fe1 C2 C15 C16 -85.2(7)
C2 C15 C16 C17 -4.9(11)
C15 C16 C17 C18 -0.6(13)
C16 C17 C18 C3 6.2(10)
C2 C3 C18 C17 -6.3(8)
C4 C3 C18 C17 179.9(5)
Fe1 C3 C18 C17 84.2(7)
C5 C4 C19 C20 -0.6(7)
C3 C4 C19 C20 175.1(5)
Fe1 C4 C19 C20 -90.2(6)
C4 C19 C20 C21 -0.1(10)
C19 C20 C21 C22 -0.7(12)
C20 C21 C22 C5 2.0(10)
C4 C5 C22 C21 -2.7(8)
C1 C5 C22 C21 -176.6(6)
Fe1 C5 C22 C21 88.6(6)
C8 C7 C23 C24 -4.7(8)
C6 C7 C23 C24 -177.5(5)
Fe1 C7 C23 C24 86.4(7)
C7 C23 C24 C25 3.0(10)
C23 C24 C25 C26 -0.8(12)
C24 C25 C26 C8 0.0(10)
C9 C8 C26 C25 174.4(5)
C7 C8 C26 C25 -1.9(7)
Fe1 C8 C26 C25 -91.0(6)
C8 C9 C27 C28 -174.9(5)
C10 C9 C27 C28 0.4(7)
Fe1 C9 C27 C28 90.3(6)
C9 C27 C28 C29 1.3(9)
C27 C28 C29 C30 0.2(11)
C9 C10 C30 C29 4.8(8)
C6 C10 C30 C29 177.3(5)
Fe1 C10 C30 C29 -88.0(6)
C28 C29 C30 C10 -3.1(9)
C36 Fe2 C31 C32 -122.7(3)
C37 Fe2 C31 C32 -81.8(3)
C38 Fe2 C31 C32 -54.8(6)
C35 Fe2 C31 C32 117.5(4)
C40 Fe2 C31 C32 -162.8(3)
C33 Fe2 C31 C32 37.0(3)
C34 Fe2 C31 C32 80.5(3)
C39 Fe2 C31 C32 172.8(5)
C36 Fe2 C31 C35 119.9(3)
C37 Fe2 C31 C35 160.7(3)
C32 Fe2 C31 C35 -117.5(4)
C38 Fe2 C31 C35 -172.3(4)
C40 Fe2 C31 C35 79.7(3)
C33 Fe2 C31 C35 -80.5(3)
C34 Fe2 C31 C35 -37.0(3)
C39 Fe2 C31 C35 55.3(7)
C36 Fe2 C31 C41 -2.5(5)
C37 Fe2 C31 C41 38.4(5)
C32 Fe2 C31 C41 120.2(6)
C38 Fe2 C31 C41 65.4(7)
C35 Fe2 C31 C41 -122.3(6)
C40 Fe2 C31 C41 -42.6(5)
C33 Fe2 C31 C41 157.2(5)
C34 Fe2 C31 C41 -159.3(5)
C39 Fe2 C31 C41 -67.0(8)
C35 C31 C32 C33 1.9(6)
C41 C31 C32 C33 -179.3(5)
Fe2 C31 C32 C33 -59.4(3)
C35 C31 C32 C45 -172.8(5)
C41 C31 C32 C45 6.0(9)
Fe2 C31 C32 C45 125.9(5)
C35 C31 C32 Fe2 61.3(3)
C41 C31 C32 Fe2 -119.9(5)
C31 Fe2 C32 C33 119.9(4)
C36 Fe2 C32 C33 -166.7(3)
C37 Fe2 C32 C33 -124.6(3)
C38 Fe2 C32 C33 -83.3(3)
C35 Fe2 C32 C33 81.0(3)
C40 Fe2 C32 C33 162.9(5)
C34 Fe2 C32 C33 37.5(3)
C39 Fe2 C32 C33 -53.1(6)
C36 Fe2 C32 C31 73.4(3)
C37 Fe2 C32 C31 115.5(3)
C38 Fe2 C32 C31 156.9(3)
C35 Fe2 C32 C31 -38.9(3)
C40 Fe2 C32 C31 43.1(7)
C33 Fe2 C32 C31 -119.9(4)
C34 Fe2 C32 C31 -82.4(3)
C39 Fe2 C32 C31 -173.0(5)
C31 Fe2 C32 C45 -123.3(6)
C36 Fe2 C32 C45 -49.9(6)
C37 Fe2 C32 C45 -7.8(5)
C38 Fe2 C32 C45 33.6(6)
C35 Fe2 C32 C45 -162.2(5)
C40 Fe2 C32 C45 -80.2(8)
C33 Fe2 C32 C45 116.8(6)
C34 Fe2 C32 C45 154.3(5)
C39 Fe2 C32 C45 63.7(8)
C31 C32 C33 C34 -1.0(6)
C45 C32 C33 C34 174.0(5)
Fe2 C32 C33 C34 -59.4(3)
C31 C32 C33 C48 -174.3(4)
C45 C32 C33 C48 0.8(8)
Fe2 C32 C33 C48 127.4(5)
C31 C32 C33 Fe2 58.4(3)
C45 C32 C33 Fe2 -126.6(5)
C31 Fe2 C33 C32 -37.6(3)
C36 Fe2 C33 C32 33.3(7)
C37 Fe2 C33 C32 73.7(4)
C38 Fe2 C33 C32 116.9(3)
C35 Fe2 C33 C32 -82.0(3)
C40 Fe2 C33 C32 -162.1(5)
C34 Fe2 C33 C32 -119.5(4)
C39 Fe2 C33 C32 159.7(3)
C31 Fe2 C33 C34 81.9(3)
C36 Fe2 C33 C34 152.8(5)
C37 Fe2 C33 C34 -166.8(3)
C32 Fe2 C33 C34 119.5(4)
C38 Fe2 C33 C34 -123.6(3)
C35 Fe2 C33 C34 37.5(3)
C40 Fe2 C33 C34 -42.6(7)
C39 Fe2 C33 C34 -80.8(3)
C31 Fe2 C33 C48 -154.0(5)
C36 Fe2 C33 C48 -83.2(7)
C37 Fe2 C33 C48 -42.7(5)
C32 Fe2 C33 C48 -116.5(6)
C38 Fe2 C33 C48 0.4(5)
C35 Fe2 C33 C48 161.6(5)
C40 Fe2 C33 C48 81.5(8)
C34 Fe2 C33 C48 124.0(6)
C39 Fe2 C33 C48 43.2(6)
C32 C33 C34 C35 -0.2(5)
C48 C33 C34 C35 172.5(5)
Fe2 C33 C34 C35 -59.2(3)
C32 C33 C34 C49 -175.2(5)
C48 C33 C34 C49 -2.4(9)
Fe2 C33 C34 C49 125.8(5)
C32 C33 C34 Fe2 59.0(3)
C48 C33 C34 Fe2 -128.3(5)
C31 Fe2 C34 C35 37.7(3)
C36 Fe2 C34 C35 -36.6(6)
C37 Fe2 C34 C35 157.3(6)
C32 Fe2 C34 C35 81.8(3)
C38 Fe2 C34 C35 -163.2(3)
C40 Fe2 C34 C35 -77.3(3)
C33 Fe2 C34 C35 119.2(4)
C39 Fe2 C34 C35 -120.5(3)
C31 Fe2 C34 C33 -81.5(3)
C36 Fe2 C34 C33 -155.8(5)
C37 Fe2 C34 C33 38.2(7)
C32 Fe2 C34 C33 -37.3(3)
C38 Fe2 C34 C33 77.7(3)
C35 Fe2 C34 C33 -119.2(4)
C40 Fe2 C34 C33 163.6(3)
C39 Fe2 C34 C33 120.4(3)
C31 Fe2 C34 C49 155.3(5)
C36 Fe2 C34 C49 81.0(7)
C37 Fe2 C34 C49 -85.1(8)
C32 Fe2 C34 C49 -160.6(5)
C38 Fe2 C34 C49 -45.6(6)
C35 Fe2 C34 C49 117.6(6)
C40 Fe2 C34 C49 40.3(6)
C33 Fe2 C34 C49 -123.3(6)
C39 Fe2 C34 C49 -2.9(5)
C33 C34 C35 C31 1.4(6)
C49 C34 C35 C31 176.6(5)
Fe2 C34 C35 C31 -58.0(3)
C33 C34 C35 C52 -173.0(5)
C49 C34 C35 C52 2.3(8)
Fe2 C34 C35 C52 127.7(5)
C33 C34 C35 Fe2 59.3(3)
C49 C34 C35 Fe2 -125.4(5)
C32 C31 C35 C34 -2.0(6)
C41 C31 C35 C34 179.2(5)
Fe2 C31 C35 C34 59.2(3)
C32 C31 C35 C52 171.8(5)
C41 C31 C35 C52 -7.0(9)
Fe2 C31 C35 C52 -127.0(6)
C32 C31 C35 Fe2 -61.2(3)
C41 C31 C35 Fe2 120.0(6)
C31 Fe2 C35 C34 -119.9(4)
C36 Fe2 C35 C34 164.2(3)
C37 Fe2 C35 C34 -163.7(4)
C32 Fe2 C35 C34 -81.2(3)
C38 Fe2 C35 C34 49.8(8)
C40 Fe2 C35 C34 121.2(3)
C33 Fe2 C35 C34 -37.7(3)
C39 Fe2 C35 C34 80.6(3)
C36 Fe2 C35 C31 -75.9(3)
C37 Fe2 C35 C31 -43.8(6)
C32 Fe2 C35 C31 38.7(3)
C38 Fe2 C35 C31 169.7(6)
C40 Fe2 C35 C31 -118.9(3)
C33 Fe2 C35 C31 82.2(3)
C34 Fe2 C35 C31 119.9(4)
C39 Fe2 C35 C31 -159.5(3)
C31 Fe2 C35 C52 124.2(6)
C36 Fe2 C35 C52 48.3(6)
C37 Fe2 C35 C52 80.4(7)
C32 Fe2 C35 C52 162.9(5)
C38 Fe2 C35 C52 -66.1(9)
C40 Fe2 C35 C52 5.3(5)
C33 Fe2 C35 C52 -153.5(5)
C34 Fe2 C35 C52 -115.9(6)
C39 Fe2 C35 C52 -35.3(6)
C31 Fe2 C36 C37 119.2(3)
C32 Fe2 C36 C37 79.0(3)
C38 Fe2 C36 C37 -37.1(3)
C35 Fe2 C36 C37 160.1(3)
C40 Fe2 C36 C37 -117.4(4)
C33 Fe2 C36 C37 54.5(7)
C34 Fe2 C36 C37 -173.6(4)
C39 Fe2 C36 C37 -80.5(3)
C31 Fe2 C36 C40 -123.5(3)
C37 Fe2 C36 C40 117.4(4)
C32 Fe2 C36 C40 -163.6(3)
C38 Fe2 C36 C40 80.3(3)
C35 Fe2 C36 C40 -82.5(3)
C33 Fe2 C36 C40 171.9(5)
C34 Fe2 C36 C40 -56.2(6)
C39 Fe2 C36 C40 36.9(3)
C31 Fe2 C36 C44 -0.8(5)
C37 Fe2 C36 C44 -120.0(6)
C32 Fe2 C36 C44 -41.0(5)
C38 Fe2 C36 C44 -157.1(5)
C35 Fe2 C36 C44 40.2(5)
C40 Fe2 C36 C44 122.6(6)
C33 Fe2 C36 C44 -65.5(8)
C34 Fe2 C36 C44 66.4(7)
C39 Fe2 C36 C44 159.5(5)
C40 C36 C37 C38 -2.3(6)
C44 C36 C37 C38 -179.8(5)
Fe2 C36 C37 C38 59.0(3)
C40 C36 C37 C53 172.6(5)
C44 C36 C37 C53 -4.9(9)
Fe2 C36 C37 C53 -126.0(5)
C40 C36 C37 Fe2 -61.4(3)
C44 C36 C37 Fe2 121.2(5)
C31 Fe2 C37 C38 163.5(3)
C36 Fe2 C37 C38 -120.1(4)
C32 Fe2 C37 C38 121.0(3)
C35 Fe2 C37 C38 -165.1(4)
C40 Fe2 C37 C38 -81.1(3)
C33 Fe2 C37 C38 80.7(3)
C34 Fe2 C37 C38 51.5(7)
C39 Fe2 C37 C38 -37.7(3)
C31 Fe2 C37 C36 -76.4(3)
C32 Fe2 C37 C36 -118.9(3)
C38 Fe2 C37 C36 120.1(4)
C35 Fe2 C37 C36 -45.0(6)
C40 Fe2 C37 C36 38.9(3)
C33 Fe2 C37 C36 -159.2(3)
C34 Fe2 C37 C36 171.6(6)
C39 Fe2 C37 C36 82.4(3)
C31 Fe2 C37 C53 47.1(6)
C36 Fe2 C37 C53 123.5(6)
C32 Fe2 C37 C53 4.6(5)
C38 Fe2 C37 C53 -116.5(6)
C35 Fe2 C37 C53 78.5(7)
C40 Fe2 C37 C53 162.4(6)
C33 Fe2 C37 C53 -35.8(6)
C34 Fe2 C37 C53 -64.9(9)
C39 Fe2 C37 C53 -154.1(6)
C36 C37 C38 C39 1.8(6)
C53 C37 C38 C39 -173.5(5)
Fe2 C37 C38 C39 60.1(3)
C36 C37 C38 C56 178.9(5)
C53 C37 C38 C56 3.6(8)
Fe2 C37 C38 C56 -122.8(5)
C36 C37 C38 Fe2 -58.3(3)
C53 C37 C38 Fe2 126.4(5)
C31 Fe2 C38 C37 -37.7(6)
C36 Fe2 C38 C37 37.4(3)
C32 Fe2 C38 C37 -77.0(3)
C35 Fe2 C38 C37 159.2(6)
C40 Fe2 C38 C37 81.7(3)
C33 Fe2 C38 C37 -120.2(3)
C34 Fe2 C38 C37 -162.7(3)
C39 Fe2 C38 C37 118.9(4)
C31 Fe2 C38 C39 -156.6(5)
C36 Fe2 C38 C39 -81.6(3)
C37 Fe2 C38 C39 -118.9(4)
C32 Fe2 C38 C39 164.0(3)
C35 Fe2 C38 C39 40.3(8)
C40 Fe2 C38 C39 -37.3(3)
C33 Fe2 C38 C39 120.8(3)
C34 Fe2 C38 C39 78.4(3)
C31 Fe2 C38 C56 77.9(7)
C36 Fe2 C38 C56 152.9(5)
C37 Fe2 C38 C56 115.5(6)
C32 Fe2 C38 C56 38.5(6)
C35 Fe2 C38 C56 -85.2(8)
C40 Fe2 C38 C56 -162.8(5)
C33 Fe2 C38 C56 -4.7(5)
C34 Fe2 C38 C56 -47.1(5)
C39 Fe2 C38 C56 -125.5(6)
C37 C38 C39 C40 -0.6(6)
C56 C38 C39 C40 -177.4(5)
Fe2 C38 C39 C40 58.9(3)
C37 C38 C39 C57 175.5(5)
C56 C38 C39 C57 -1.3(9)
Fe2 C38 C39 C57 -125.0(5)
C37 C38 C39 Fe2 -59.5(3)
C56 C38 C39 Fe2 123.8(5)
C31 Fe2 C39 C40 32.9(7)
C36 Fe2 C39 C40 -37.6(3)
C37 Fe2 C39 C40 -81.8(3)
C32 Fe2 C39 C40 -160.4(5)
C38 Fe2 C39 C40 -119.6(4)
C35 Fe2 C39 C40 74.3(4)
C33 Fe2 C39 C40 160.4(3)
C34 Fe2 C39 C40 117.2(3)
C31 Fe2 C39 C38 152.5(5)
C36 Fe2 C39 C38 82.0(3)
C37 Fe2 C39 C38 37.8(3)
C32 Fe2 C39 C38 -40.8(7)
C35 Fe2 C39 C38 -166.1(3)
C40 Fe2 C39 C38 119.6(4)
C33 Fe2 C39 C38 -80.0(3)
C34 Fe2 C39 C38 -123.2(3)
C31 Fe2 C39 C57 -84.5(7)
C36 Fe2 C39 C57 -155.0(5)
C37 Fe2 C39 C57 160.9(5)
C32 Fe2 C39 C57 82.2(7)
C38 Fe2 C39 C57 123.0(6)
C35 Fe2 C39 C57 -43.1(6)
C40 Fe2 C39 C57 -117.4(6)
C33 Fe2 C39 C57 43.0(6)
C34 Fe2 C39 C57 -0.1(5)
C38 C39 C40 C36 -0.9(6)
C57 C39 C40 C36 -177.2(5)
Fe2 C39 C40 C36 57.9(4)
C38 C39 C40 C60 173.6(5)
C57 C39 C40 C60 -2.8(8)
Fe2 C39 C40 C60 -127.7(5)
C38 C39 C40 Fe2 -58.7(3)
C57 C39 C40 Fe2 124.9(5)
C37 C36 C40 C39 2.0(6)
C44 C36 C40 C39 179.4(5)
Fe2 C36 C40 C39 -59.2(4)
C37 C36 C40 C60 -171.9(5)
C44 C36 C40 C60 5.5(9)
Fe2 C36 C40 C60 126.9(6)
C37 C36 C40 Fe2 61.2(3)
C44 C36 C40 Fe2 -121.4(6)
C31 Fe2 C40 C39 -167.2(3)
C36 Fe2 C40 C39 120.0(4)
C37 Fe2 C40 C39 81.3(3)
C32 Fe2 C40 C39 161.1(5)
C38 Fe2 C40 C39 37.4(3)
C35 Fe2 C40 C39 -124.5(3)
C33 Fe2 C40 C39 -51.7(7)
C34 Fe2 C40 C39 -83.2(3)
C31 Fe2 C40 C36 72.8(4)
C37 Fe2 C40 C36 -38.8(3)
C32 Fe2 C40 C36 41.1(7)
C38 Fe2 C40 C36 -82.6(3)
C35 Fe2 C40 C36 115.4(3)
C33 Fe2 C40 C36 -171.7(5)
C34 Fe2 C40 C36 156.7(3)
C39 Fe2 C40 C36 -120.0(4)
C31 Fe2 C40 C60 -51.5(6)
C36 Fe2 C40 C60 -124.3(6)
C37 Fe2 C40 C60 -163.0(6)
C32 Fe2 C40 C60 -83.2(7)
C38 Fe2 C40 C60 153.1(6)
C35 Fe2 C40 C60 -8.8(5)
C33 Fe2 C40 C60 64.0(8)
C34 Fe2 C40 C60 32.5(6)
C39 Fe2 C40 C60 115.7(6)
C32 C31 C41 C42 144.7(6)
C35 C31 C41 C42 -36.6(8)
Fe2 C31 C41 C42 54.8(7)
C31 C41 C42 C43 -75.1(8)
C41 C42 C43 C44 0.1(9)
C42 C43 C44 C36 71.9(8)
C37 C36 C44 C43 -139.4(6)
C40 C36 C44 C43 43.6(8)
Fe2 C36 C44 C43 -48.9(7)
C33 C32 C45 C46 -2.7(7)
C31 C32 C45 C46 171.3(5)
Fe2 C32 C45 C46 -94.3(6)
C32 C45 C46 C47 2.3(9)
C45 C46 C47 C48 0.1(10)
C32 C33 C48 C47 1.5(7)
C34 C33 C48 C47 -170.3(5)
Fe2 C33 C48 C47 92.7(5)
C46 C47 C48 C33 -2.0(8)
C35 C34 C49 C50 1.6(8)
C33 C34 C49 C50 175.8(5)
Fe2 C34 C49 C50 -89.3(6)
C34 C49 C50 C51 -2.7(10)
C49 C50 C51 C52 -0.1(12)
C34 C35 C52 C51 -4.7(8)
C31 C35 C52 C51 -177.7(5)
Fe2 C35 C52 C51 86.9(6)
C50 C51 C52 C35 3.8(10)
C38 C37 C53 C54 -10.7(7)
C36 C37 C53 C54 175.1(5)
Fe2 C37 C53 C54 80.4(6)
C37 C53 C54 C55 9.6(9)
C53 C54 C55 C56 -1.1(11)
C37 C38 C56 C55 5.2(7)
C39 C38 C56 C55 -178.4(5)
Fe2 C38 C56 C55 -82.9(6)
C54 C55 C56 C38 -6.7(9)
C40 C39 C57 C58 -1.1(8)
C38 C39 C57 C58 -176.7(5)
Fe2 C39 C57 C58 89.4(6)
C39 C57 C58 C59 2.9(9)
C57 C58 C59 C60 -0.8(11)
C39 C40 C60 C59 4.6(8)
C36 C40 C60 C59 177.7(5)
Fe2 C40 C60 C59 -86.9(6)
C58 C59 C60 C40 -3.0(10)
